data_1534953
loop_
_publ_author_name
'Smolyar, B.B.'
'Drits, V.A.'
'Kashaev, A.A.'
'Rozhdestvenskaya, I.V.'

_publ_section_title
;
 Crystal structure of manganese-containing phengite 2M1
;
_journal_name_full Kristallografiya
_journal_page_first 621
_journal_page_last 627
_journal_volume 34
_journal_year 1989
_chemical_formula_sum 'Al1.73 Fe0.09 H2 K Mg0.53 Mn0.08 O12 Si3.54 Ti0.03'
_chemical_name_systematic
;
K (Al1.27 Mg.53 Fe.09 Mn.08 Ti.03) (Al.46 Si3.54) O10 (O H)2
;
_space_group_IT_number 15
_symmetry_space_group_name_Hall '-C 2yc'
_symmetry_space_group_name_H-M 'C 1 2/c 1'
_cell_angle_alpha 90
_cell_angle_beta 95.74
_cell_angle_gamma 90
_cell_formula_units_Z 4
_cell_length_a 5.233
_cell_length_b 9.08
_cell_length_c 19.985
_cell_volume 944.839
_citation_journal_id_ASTM KRISAJ
_cod_data_source_file Smolyar_KRISAJ_1989_1734.cif
_cod_data_source_block H2Al1.73Fe0.09K1Mg0.53Mn0.08O12Si3.54Ti0.03
_cod_original_cell_volume 944.8387
_cod_original_formula_sum 'H2 Al1.73 Fe0.09 K1 Mg0.53 Mn0.08 O12 Si3.54 Ti0.03'
_cod_database_code 1534953

loop_
_symmetry_equiv_pos_as_xyz
x,y,z
-x,y,-z+1/2
-x,-y,-z
x,-y,z-1/2
x+1/2,y+1/2,z
-x+1/2,y+1/2,-z+1/2
-x+1/2,-y+1/2,-z
x+1/2,-y+1/2,z-1/2

loop_
_atom_site_label
_atom_site_type_symbol
_atom_site_fract_x
_atom_site_fract_y
_atom_site_fract_z
_atom_site_occupancy
_atom_site_U_iso_or_equiv
Al1 Al+3 0.2463 0.0821 -0.0001 0.635 0.0
Mn1 Mn+2 0.2463 0.0821 -0.0001 0.04 0.0
Fe1 Fe+3 0.2463 0.0821 -0.0001 0.045 0.0
Ti1 Ti+4 0.2463 0.0821 -0.0001 0.015 0.0
O2 O-2 0.2316 0.3531 0.16941 1 0.0
Si2 Si+4 0.4524 0.2585 0.1354 0.885 0.0
Si1 Si+4 0.9633 0.4289 0.1356 0.885 0.0
H1 H+1 0.876 0.1277 0.062 1 0.0
Al2 Al+3 0.9633 0.4289 0.1356 0.115 0.0
K1 K+1 0 0.0947 0.25 1 0.0
O4 O-2 0.9563 0.4378 0.054 1 0.0
O3 O-2 0.7327 0.3283 0.1622 1 0.0
O6 O-2 0.9557 0.0648 0.0532 1 0.0
Al3 Al+3 0.4524 0.2585 0.1354 0.115 0.0
O1 O-2 0.4496 0.0923 0.169 1 0.0
Mg1 Mg+2 0.2463 0.0821 -0.0001 0.265 0.0
O5 O-2 0.3968 0.2509 0.0545 1 0.0
